data_1503299
loop_
_publ_author_name
'Harb, Hassan Y.'
'Collins, Karl D.'
'Garcia Altur, Jose V.'
'Bowker, Sue'
'Campbell, Leonie'
'Procter, David J.'

_publ_contact_author
; 
    Madeleine Helliwell 
;
_publ_section_title
;
 SmI~2~-mediated radical cyclizations directed by a C-Si bond
;
_journal_coden_ASTM ORLEF7
_journal_issue 23
_journal_name_full 'Organic Letters'
_journal_page_first 5446
_journal_page_last 5449
_journal_paper_doi 10.1021/ol102278c
_journal_volume 12
_journal_year 2010
_chemical_formula_moiety 'C27 H28 O3 Si'
_chemical_formula_sum 'C27 H28 O3 Si'
_chemical_formula_weight 428.58
_space_group_IT_number 14
_symmetry_cell_setting monoclinic
_symmetry_space_group_name_Hall '-P 2ybc'
_symmetry_space_group_name_H-M 'P 1 21/c 1'
_atom_sites_solution_hydrogens geom
_atom_sites_solution_primary direct
_atom_sites_solution_secondary difmap
_audit_creation_method SHELXL-97
_cell_angle_alpha 90.00
_cell_angle_beta 102.039(4)
_cell_angle_gamma 90.00
_cell_formula_units_Z 4
_cell_length_a 19.059(3)
_cell_length_b 10.620(2)
_cell_length_c 11.276(2)
_cell_measurement_reflns_used 927
_cell_measurement_temperature 100(2)
_cell_measurement_theta_max 26.27
_cell_measurement_theta_min 2.66
_cell_volume 2232.1(7)
_computing_cell_refinement 'Bruker SMART'
_computing_data_collection 'Bruker SMART'
_computing_data_reduction 'Bruker SAINT'
_computing_molecular_graphics 'Bruker SHELXTL'
_computing_publication_material 'Bruker SHELXTL'
_computing_structure_refinement 'SHELXL-97 (Sheldrick, 1997)'
_computing_structure_solution 'SHELXS-97 (Sheldrick, 1990)'
_diffrn_ambient_temperature 100(2)
_diffrn_measured_fraction_theta_full 0.987
_diffrn_measured_fraction_theta_max 0.987
_diffrn_measurement_device_type 'CCD area detector'
_diffrn_measurement_method 'phi and omega scans'
_diffrn_radiation_monochromator graphite
_diffrn_radiation_source 'fine-focus sealed tube'
_diffrn_radiation_type MoK\a
_diffrn_radiation_wavelength 0.71073
_diffrn_reflns_av_R_equivalents 0.0481
_diffrn_reflns_av_sigmaI/netI 0.0519
_diffrn_reflns_limit_h_max 22
_diffrn_reflns_limit_h_min -23
_diffrn_reflns_limit_k_max 13
_diffrn_reflns_limit_k_min -12
_diffrn_reflns_limit_l_max 14
_diffrn_reflns_limit_l_min -14
_diffrn_reflns_number 12681
_diffrn_reflns_theta_full 26.42
_diffrn_reflns_theta_max 26.42
_diffrn_reflns_theta_min 2.19
_exptl_absorpt_coefficient_mu 0.132
_exptl_absorpt_correction_type none
_exptl_crystal_colour colourless
_exptl_crystal_density_diffrn 1.275
_exptl_crystal_density_method 'not measured'
_exptl_crystal_description plate
_exptl_crystal_F_000 912
_exptl_crystal_size_max 0.55
_exptl_crystal_size_mid 0.50
_exptl_crystal_size_min 0.25
_refine_diff_density_max 0.349
_refine_diff_density_min -0.259
_refine_diff_density_rms 0.049
_refine_ls_extinction_method none
_refine_ls_goodness_of_fit_ref 1.015
_refine_ls_hydrogen_treatment constr
_refine_ls_matrix_type full
_refine_ls_number_parameters 282
_refine_ls_number_reflns 4528
_refine_ls_number_restraints 0
_refine_ls_restrained_S_all 1.015
_refine_ls_R_factor_all 0.0586
_refine_ls_R_factor_gt 0.0432
_refine_ls_shift/su_max 0.001
_refine_ls_shift/su_mean 0.000
_refine_ls_structure_factor_coef Fsqd
_refine_ls_weighting_details 'calc w=1/[\s^2^(Fo^2^)+(0.0553P)^2^+0.0659P] where P=(Fo^2^+2Fc^2^)/3'
_refine_ls_weighting_scheme calc
_refine_ls_wR_factor_gt 0.1014
_refine_ls_wR_factor_ref 0.1072
_reflns_number_gt 3641
_reflns_number_total 4528
_reflns_threshold_expression >2sigma(I)
_cod_data_source_file ol102278c_si_004.cif
_cod_data_source_block s3398
_cod_depositor_comments
;
The following automatic conversions were performed:

'_symmetry_cell_setting' value 'Monoclinic' changed to 'monoclinic'
according to /home/saulius/struct/CIF-dictionaries/cif_core.dic
dictionary named 'cif_core.dic' version 2.4.2 from 2011-04-26.

Automatic conversion script
Id: cif_fix_values 1715 2011-07-08 13:25:40Z adriana 

 Updated bibliographic information.

 Antanas Vaitkus,
 2019-09-20
;
_cod_original_cell_volume 2232.0(7)
_cod_original_sg_symbol_Hall -P2ybc
_cod_original_sg_symbol_H-M P2(1)/c
_cod_database_code 1503299

loop_
_symmetry_equiv_pos_as_xyz
'x, y, z'
'-x, y+1/2, -z+1/2'
'-x, -y, -z'
'x, -y-1/2, z-1/2'

loop_
_atom_site_label
_atom_site_type_symbol
_atom_site_fract_x
_atom_site_fract_y
_atom_site_fract_z
_atom_site_U_iso_or_equiv
_atom_site_adp_type
_atom_site_occupancy
_atom_site_symmetry_multiplicity
_atom_site_calc_flag
_atom_site_refinement_flags
C1 C 0.34497(9) 0.56708(16) 0.68901(15) 0.0177(4) Uani 1 1 d .
C2 C 0.35080(9) 0.48298(17) 0.59592(16) 0.0218(4) Uani 1 1 d .
H2 H 0.3238 0.4071 0.5876 0.026 Uiso 1 1 calc R
C3 C 0.39513(10) 0.50804(19) 0.51565(17) 0.0275(4) Uani 1 1 d .
H3 H 0.3985 0.4491 0.4537 0.033 Uiso 1 1 calc R
C4 C 0.43442(10) 0.6184(2) 0.52529(17) 0.0293(5) Uani 1 1 d .
H4 H 0.4646 0.6355 0.4700 0.035 Uiso 1 1 calc R
C5 C 0.42953(10) 0.70388(18) 0.61605(18) 0.0267(4) Uani 1 1 d .
H5 H 0.4562 0.7801 0.6229 0.032 Uiso 1 1 calc R
C6 C 0.38567(9) 0.67791(17) 0.69676(16) 0.0215(4) Uani 1 1 d .
H6 H 0.3831 0.7369 0.7591 0.026 Uiso 1 1 calc R
C7 C 0.23113(9) 0.69955(15) 0.78774(15) 0.0162(4) Uani 1 1 d .
C8 C 0.18098(9) 0.72602(17) 0.68081(16) 0.0200(4) Uani 1 1 d .
H8 H 0.1726 0.6655 0.6174 0.024 Uiso 1 1 calc R
C9 C 0.14347(9) 0.83805(17) 0.66570(17) 0.0232(4) Uani 1 1 d .
H9 H 0.1094 0.8537 0.5928 0.028 Uiso 1 1 calc R
C10 C 0.15552(10) 0.92794(17) 0.75722(18) 0.0254(4) Uani 1 1 d .
H10 H 0.1298 1.0052 0.7470 0.030 Uiso 1 1 calc R
C11 C 0.20477(10) 0.90465(17) 0.86251(18) 0.0246(4) Uani 1 1 d .
H11 H 0.2132 0.9663 0.9249 0.030 Uiso 1 1 calc R
C12 C 0.24258(9) 0.79125(16) 0.87861(17) 0.0205(4) Uani 1 1 d .
H12 H 0.2764 0.7763 0.9520 0.025 Uiso 1 1 calc R
C13 C 0.33371(9) 0.50925(15) 0.95179(15) 0.0166(4) Uani 1 1 d .
C14 C 0.40023(9) 0.44857(16) 0.96653(16) 0.0212(4) Uani 1 1 d .
H14 H 0.4202 0.4331 0.8974 0.025 Uiso 1 1 calc R
C15 C 0.43755(10) 0.41056(18) 1.07974(17) 0.0254(4) Uani 1 1 d .
H15 H 0.4825 0.3694 1.0876 0.030 Uiso 1 1 calc R
C16 C 0.40928(10) 0.43261(17) 1.18118(17) 0.0248(4) Uani 1 1 d .
H16 H 0.4348 0.4065 1.2588 0.030 Uiso 1 1 calc R
C17 C 0.34381(10) 0.49256(17) 1.16972(16) 0.0226(4) Uani 1 1 d .
H17 H 0.3244 0.5079 1.2394 0.027 Uiso 1 1 calc R
C18 C 0.30662(9) 0.53014(16) 1.05624(15) 0.0177(4) Uani 1 1 d .
H18 H 0.2616 0.5711 1.0492 0.021 Uiso 1 1 calc R
C19 C 0.22049(9) 0.41211(15) 0.73659(15) 0.0152(4) Uani 1 1 d .
H19 H 0.1997 0.4284 0.6490 0.018 Uiso 1 1 calc R
C20 C 0.26409(9) 0.28873(16) 0.74499(15) 0.0182(4) Uani 1 1 d .
H20A H 0.2495 0.2388 0.6698 0.022 Uiso 1 1 calc R
H20B H 0.3160 0.3071 0.7574 0.022 Uiso 1 1 calc R
C21 C 0.19041(9) 0.26785(16) 0.87985(15) 0.0173(4) Uani 1 1 d .
C22 C 0.15778(9) 0.37660(15) 0.79878(15) 0.0155(4) Uani 1 1 d .
C23 C 0.08860(9) 0.32734(16) 0.70942(15) 0.0171(4) Uani 1 1 d .
C24 C 0.03525(9) 0.31302(17) 0.79164(16) 0.0210(4) Uani 1 1 d .
H24A H 0.0444 0.2348 0.8402 0.025 Uiso 1 1 calc R
H24B H -0.0146 0.3113 0.7438 0.025 Uiso 1 1 calc R
C25 C 0.04808(9) 0.42978(17) 0.87360(17) 0.0219(4) Uani 1 1 d .
H25A H 0.0426 0.4085 0.9567 0.026 Uiso 1 1 calc R
H25B H 0.0134 0.4971 0.8412 0.026 Uiso 1 1 calc R
C26 C 0.12577(9) 0.47343(17) 0.87464(16) 0.0201(4) Uani 1 1 d .
H26A H 0.1256 0.5585 0.8387 0.024 Uiso 1 1 calc R
H26B H 0.1543 0.4762 0.9587 0.024 Uiso 1 1 calc R
C27 C 0.06051(9) 0.42247(17) 0.60945(16) 0.0216(4) Uani 1 1 d .
H27A H 0.0950 0.4308 0.5565 0.032 Uiso 1 1 calc R
H27B H 0.0541 0.5044 0.6459 0.032 Uiso 1 1 calc R
H27C H 0.0144 0.3934 0.5618 0.032 Uiso 1 1 calc R
O1 O 0.24855(6) 0.22078(11) 0.84766(10) 0.0195(3) Uani 1 1 d .
O2 O 0.17019(6) 0.22458(11) 0.96653(11) 0.0230(3) Uani 1 1 d .
O3 O 0.10000(6) 0.20846(11) 0.65789(11) 0.0200(3) Uani 1 1 d .
H3A H 0.1169 0.2197 0.5956 0.030 Uiso 1 1 calc R
Si1 Si 0.28192(2) 0.54805(4) 0.79571(4) 0.01495(13) Uani 1 1 d .

loop_
_atom_site_aniso_label
_atom_site_aniso_U_11
_atom_site_aniso_U_22
_atom_site_aniso_U_33
_atom_site_aniso_U_23
_atom_site_aniso_U_13
_atom_site_aniso_U_12
C1 0.0166(9) 0.0212(10) 0.0150(9) 0.0038(7) 0.0024(7) 0.0050(7)
C2 0.0231(10) 0.0241(10) 0.0186(10) 0.0048(8) 0.0052(8) 0.0045(8)
C3 0.0302(11) 0.0341(11) 0.0197(10) 0.0032(8) 0.0092(8) 0.0105(9)
C4 0.0238(10) 0.0402(13) 0.0269(11) 0.0170(9) 0.0123(8) 0.0092(9)
C5 0.0196(10) 0.0280(11) 0.0323(11) 0.0115(9) 0.0050(8) 0.0029(8)
C6 0.0199(9) 0.0224(10) 0.0218(10) 0.0056(8) 0.0038(8) 0.0030(7)
C7 0.0176(9) 0.0136(9) 0.0195(9) 0.0035(7) 0.0083(7) -0.0002(7)
C8 0.0225(9) 0.0194(10) 0.0194(10) 0.0025(7) 0.0071(8) 0.0004(7)
C9 0.0197(9) 0.0227(10) 0.0280(10) 0.0103(8) 0.0068(8) 0.0006(7)
C10 0.0223(10) 0.0150(10) 0.0413(12) 0.0066(8) 0.0124(9) 0.0023(7)
C11 0.0271(10) 0.0142(9) 0.0337(11) -0.0024(8) 0.0088(9) -0.0007(8)
C12 0.0224(9) 0.0169(9) 0.0225(10) 0.0018(7) 0.0058(8) -0.0009(7)
C13 0.0186(9) 0.0124(9) 0.0185(9) 0.0011(7) 0.0032(7) -0.0019(7)
C14 0.0216(9) 0.0235(10) 0.0192(10) 0.0000(8) 0.0061(7) 0.0031(8)
C15 0.0221(10) 0.0296(11) 0.0235(10) 0.0024(8) 0.0022(8) 0.0069(8)
C16 0.0275(10) 0.0285(11) 0.0161(9) 0.0042(8) -0.0007(8) 0.0010(8)
C17 0.0281(10) 0.0231(10) 0.0173(10) -0.0011(8) 0.0067(8) -0.0009(8)
C18 0.0186(9) 0.0165(9) 0.0181(9) -0.0009(7) 0.0041(7) -0.0003(7)
C19 0.0203(9) 0.0140(9) 0.0117(9) 0.0003(6) 0.0042(7) 0.0023(7)
C20 0.0234(9) 0.0157(9) 0.0168(9) 0.0004(7) 0.0074(7) 0.0010(7)
C21 0.0207(9) 0.0160(9) 0.0142(9) -0.0022(7) 0.0012(7) -0.0026(7)
C22 0.0184(9) 0.0141(9) 0.0138(9) 0.0000(7) 0.0034(7) -0.0003(7)
C23 0.0191(9) 0.0146(9) 0.0172(9) -0.0007(7) 0.0029(7) 0.0008(7)
C24 0.0186(9) 0.0233(10) 0.0213(10) 0.0019(8) 0.0046(7) 0.0006(7)
C25 0.0231(10) 0.0231(10) 0.0209(10) 0.0014(8) 0.0078(8) 0.0045(8)
C26 0.0244(10) 0.0173(9) 0.0202(10) -0.0019(7) 0.0085(8) 0.0009(7)
C27 0.0217(10) 0.0214(10) 0.0205(10) 0.0015(7) 0.0020(8) 0.0027(7)
O1 0.0233(7) 0.0164(7) 0.0191(7) 0.0043(5) 0.0053(5) 0.0035(5)
O2 0.0299(7) 0.0234(7) 0.0165(7) 0.0047(5) 0.0066(6) 0.0003(5)
O3 0.0266(7) 0.0152(6) 0.0188(7) -0.0021(5) 0.0059(5) 0.0004(5)
Si1 0.0179(3) 0.0132(2) 0.0140(3) 0.00075(19) 0.00417(19) 0.00158(19)

loop_
_atom_type_symbol
_atom_type_description
_atom_type_scat_dispersion_real
_atom_type_scat_dispersion_imag
_atom_type_scat_source
C C 0.0033 0.0016 'International Tables Vol C Tables 4.2.6.8 and 6.1.1.4'
H H 0.0000 0.0000 'International Tables Vol C Tables 4.2.6.8 and 6.1.1.4'
O O 0.0106 0.0060 'International Tables Vol C Tables 4.2.6.8 and 6.1.1.4'
Si Si 0.0817 0.0704 'International Tables Vol C Tables 4.2.6.8 and 6.1.1.4'

loop_
_geom_angle_atom_site_label_1
_geom_angle_atom_site_label_2
_geom_angle_atom_site_label_3
_geom_angle
C2 C1 C6 116.92(16)
C2 C1 Si1 124.91(13)
C6 C1 Si1 118.00(13)
C3 C2 C1 121.42(18)
C3 C2 H2 119.3
C1 C2 H2 119.3
C4 C3 C2 120.33(18)
C4 C3 H3 119.8
C2 C3 H3 119.8
C3 C4 C5 119.65(17)
C3 C4 H4 120.2
C5 C4 H4 120.2
C4 C5 C6 119.83(18)
C4 C5 H5 120.1
C6 C5 H5 120.1
C5 C6 C1 121.85(18)
C5 C6 H6 119.1
C1 C6 H6 119.1
C12 C7 C8 117.71(15)
C12 C7 Si1 124.35(13)
C8 C7 Si1 117.84(13)
C9 C8 C7 121.45(17)
C9 C8 H8 119.3
C7 C8 H8 119.3
C8 C9 C10 119.96(18)
C8 C9 H9 120.0
C10 C9 H9 120.0
C11 C10 C9 119.71(17)
C11 C10 H10 120.1
C9 C10 H10 120.1
C10 C11 C12 120.60(18)
C10 C11 H11 119.7
C12 C11 H11 119.7
C11 C12 C7 120.56(17)
C11 C12 H12 119.7
C7 C12 H12 119.7
C18 C13 C14 117.18(15)
C18 C13 Si1 122.75(13)
C14 C13 Si1 119.91(13)
C15 C14 C13 121.42(17)
C15 C14 H14 119.3
C13 C14 H14 119.3
C16 C15 C14 119.95(17)
C16 C15 H15 120.0
C14 C15 H15 120.0
C15 C16 C17 120.05(17)
C15 C16 H16 120.0
C17 C16 H16 120.0
C16 C17 C18 119.78(17)
C16 C17 H17 120.1
C18 C17 H17 120.1
C17 C18 C13 121.62(16)
C17 C18 H18 119.2
C13 C18 H18 119.2
C20 C19 C22 102.78(13)
C20 C19 Si1 109.91(12)
C22 C19 Si1 120.30(11)
C20 C19 H19 107.7
C22 C19 H19 107.7
Si1 C19 H19 107.7
O1 C20 C19 105.97(13)
O1 C20 H20A 110.5
C19 C20 H20A 110.5
O1 C20 H20B 110.5
C19 C20 H20B 110.5
H20A C20 H20B 108.7
O2 C21 O1 119.94(16)
O2 C21 C22 127.75(16)
O1 C21 C22 112.30(14)
C21 C22 C26 109.38(14)
C21 C22 C19 101.46(13)
C26 C22 C19 121.27(14)
C21 C22 C23 108.37(13)
C26 C22 C23 101.62(13)
C19 C22 C23 114.38(13)
O3 C23 C24 109.78(14)
O3 C23 C27 110.20(14)
C24 C23 C27 109.93(14)
O3 C23 C22 112.16(13)
C24 C23 C22 102.74(13)
C27 C23 C22 111.79(14)
C23 C24 C25 104.10(14)
C23 C24 H24A 110.9
C25 C24 H24A 110.9
C23 C24 H24B 110.9
C25 C24 H24B 110.9
H24A C24 H24B 109.0
C24 C25 C26 106.15(14)
C24 C25 H25A 110.5
C26 C25 H25A 110.5
C24 C25 H25B 110.5
C26 C25 H25B 110.5
H25A C25 H25B 108.7
C22 C26 C25 106.52(14)
C22 C26 H26A 110.4
C25 C26 H26A 110.4
C22 C26 H26B 110.4
C25 C26 H26B 110.4
H26A C26 H26B 108.6
C23 C27 H27A 109.5
C23 C27 H27B 109.5
H27A C27 H27B 109.5
C23 C27 H27C 109.5
H27A C27 H27C 109.5
H27B C27 H27C 109.5
C21 O1 C20 110.58(13)
C23 O3 H3A 109.5
C7 Si1 C13 113.57(8)
C7 Si1 C1 105.68(7)
C13 Si1 C1 110.04(8)
C7 Si1 C19 111.33(8)
C13 Si1 C19 109.22(7)
C1 Si1 C19 106.74(8)

loop_
_geom_bond_atom_site_label_1
_geom_bond_atom_site_label_2
_geom_bond_distance
C1 C2 1.400(2)
C1 C6 1.402(2)
C1 Si1 1.8802(17)
C2 C3 1.387(2)
C2 H2 0.9500
C3 C4 1.383(3)
C3 H3 0.9500
C4 C5 1.386(3)
C4 H4 0.9500
C5 C6 1.386(2)
C5 H5 0.9500
C6 H6 0.9500
C7 C12 1.397(2)
C7 C8 1.402(2)
C7 Si1 1.8701(17)
C8 C9 1.380(2)
C8 H8 0.9500
C9 C10 1.389(3)
C9 H9 0.9500
C10 C11 1.374(3)
C10 H10 0.9500
C11 C12 1.396(2)
C11 H11 0.9500
C12 H12 0.9500
C13 C18 1.399(2)
C13 C14 1.401(2)
C13 Si1 1.8752(18)
C14 C15 1.386(3)
C14 H14 0.9500
C15 C16 1.382(3)
C15 H15 0.9500
C16 C17 1.383(3)
C16 H16 0.9500
C17 C18 1.386(2)
C17 H17 0.9500
C18 H18 0.9500
C19 C20 1.544(2)
C19 C22 1.553(2)
C19 Si1 1.8904(17)
C19 H19 1.0000
C20 O1 1.4463(19)
C20 H20A 0.9900
C20 H20B 0.9900
C21 O2 1.213(2)
C21 O1 1.333(2)
C21 C22 1.523(2)
C22 C26 1.542(2)
C22 C23 1.573(2)
C23 O3 1.4252(19)
C23 C24 1.520(2)
C23 C27 1.525(2)
C24 C25 1.535(2)
C24 H24A 0.9900
C24 H24B 0.9900
C25 C26 1.549(2)
C25 H25A 0.9900
C25 H25B 0.9900
C26 H26A 0.9900
C26 H26B 0.9900
C27 H27A 0.9800
C27 H27B 0.9800
C27 H27C 0.9800
O3 H3A 0.8400

loop_
_geom_hbond_atom_site_label_D
_geom_hbond_atom_site_label_H
_geom_hbond_atom_site_label_A
_geom_hbond_distance_DH
_geom_hbond_distance_HA
_geom_hbond_distance_DA
_geom_hbond_angle_DHA
_geom_hbond_site_symmetry_A
O3 H3A O2 0.84 2.03 2.8556(17) 167.8 4_565

loop_
_geom_torsion_atom_site_label_1
_geom_torsion_atom_site_label_2
_geom_torsion_atom_site_label_3
_geom_torsion_atom_site_label_4
_geom_torsion
C6 C1 C2 C3 0.4(2)
Si1 C1 C2 C3 175.51(14)
C1 C2 C3 C4 -0.6(3)
C2 C3 C4 C5 0.3(3)
C3 C4 C5 C6 0.3(3)
C4 C5 C6 C1 -0.6(3)
C2 C1 C6 C5 0.2(3)
Si1 C1 C6 C5 -175.24(13)
C12 C7 C8 C9 -0.7(2)
Si1 C7 C8 C9 -177.26(13)
C7 C8 C9 C10 0.6(3)
C8 C9 C10 C11 -0.1(3)
C9 C10 C11 C12 -0.3(3)
C10 C11 C12 C7 0.2(3)
C8 C7 C12 C11 0.3(2)
Si1 C7 C12 C11 176.66(13)
C18 C13 C14 C15 0.2(3)
Si1 C13 C14 C15 -175.39(14)
C13 C14 C15 C16 -0.1(3)
C14 C15 C16 C17 0.0(3)
C15 C16 C17 C18 0.2(3)
C16 C17 C18 C13 -0.1(3)
C14 C13 C18 C17 0.0(3)
Si1 C13 C18 C17 175.39(13)
C22 C19 C20 O1 -25.14(16)
Si1 C19 C20 O1 104.10(13)
O2 C21 C22 C26 32.9(2)
O1 C21 C22 C26 -145.86(14)
O2 C21 C22 C19 162.16(17)
O1 C21 C22 C19 -16.60(17)
O2 C21 C22 C23 -77.1(2)
O1 C21 C22 C23 104.14(15)
C20 C19 C22 C21 24.22(16)
Si1 C19 C22 C21 -98.27(14)
C20 C19 C22 C26 145.51(15)
Si1 C19 C22 C26 23.0(2)
C20 C19 C22 C23 -92.21(16)
Si1 C19 C22 C23 145.30(12)
C21 C22 C23 O3 -44.79(18)
C26 C22 C23 O3 -159.97(13)
C19 C22 C23 O3 67.57(18)
C21 C22 C23 C24 73.03(16)
C26 C22 C23 C24 -42.14(16)
C19 C22 C23 C24 -174.61(13)
C21 C22 C23 C27 -169.14(14)
C26 C22 C23 C27 75.68(16)
C19 C22 C23 C27 -56.78(18)
O3 C23 C24 C25 160.38(13)
C27 C23 C24 C25 -78.24(17)
C22 C23 C24 C25 40.90(16)
C23 C24 C25 C26 -23.70(18)
C21 C22 C26 C25 -87.04(17)
C19 C22 C26 C25 155.56(15)
C23 C22 C26 C25 27.38(17)
C24 C25 C26 C22 -3.04(19)
O2 C21 O1 C20 -178.17(15)
C22 C21 O1 C20 0.70(18)
C19 C20 O1 C21 15.92(18)
C12 C7 Si1 C13 14.74(17)
C8 C7 Si1 C13 -168.92(12)
C12 C7 Si1 C1 -105.98(15)
C8 C7 Si1 C1 70.37(14)
C12 C7 Si1 C19 138.51(14)
C8 C7 Si1 C19 -45.14(15)
C18 C13 Si1 C7 39.99(16)
C14 C13 Si1 C7 -144.73(14)
C18 C13 Si1 C1 158.22(14)
C14 C13 Si1 C1 -26.50(16)
C18 C13 Si1 C19 -84.92(15)
C14 C13 Si1 C19 90.36(15)
C2 C1 Si1 C7 -127.37(15)
C6 C1 Si1 C7 47.72(15)
C2 C1 Si1 C13 109.63(15)
C6 C1 Si1 C13 -75.27(15)
C2 C1 Si1 C19 -8.76(17)
C6 C1 Si1 C19 166.33(13)
C20 C19 Si1 C7 -179.77(11)
C22 C19 Si1 C7 -60.80(14)
C20 C19 Si1 C13 -53.56(13)
C22 C19 Si1 C13 65.41(14)
C20 C19 Si1 C1 65.37(12)
C22 C19 Si1 C1 -175.66(12)
